data_2100498
loop_
_publ_author_name
'Hansson, Christian'
'Carlson, Stefan'
'Giveen, Deborah'
'Johansson, Maria'
'Yong, Shen'
'Oskarsson, \%Ake'

_publ_section_title
;
 <i>Cis</i>/<i>trans</i> isomers of Pt<i>X</i>~2~<i>L</i>~2~ (<i>X</i>
 = halogen, <i>L</i> = neutral ligand); the crystal structure of
 <i>trans</i>-dichlorobis(dimethyl sulfide)platinum(II) and the
 pressure dependence of its unit-cell dimensions
;
_journal_coeditor_code RY5001
_journal_issue 3
_journal_name_full 'Acta Crystallographica Section B'
_journal_page_first 474
_journal_page_last 479
_journal_paper_doi 10.1107/S0108768106004629
_journal_volume 62
_journal_year 2006
_chemical_formula_sum 'C4 H12 Cl2 Pt S2'
_chemical_formula_weight 390.25
_chemical_name_systematic
;
trans-bis(dimethyl sulphide)platinum dichloride.
;
_space_group_IT_number 14
_symmetry_cell_setting monoclinic
_symmetry_space_group_name_Hall '-P 2yn'
_symmetry_space_group_name_H-M 'P 1 21/n 1'
_audit_creation_method 'from EXP file using GSAS2CIF'
_cell_angle_alpha 90.0
_cell_angle_beta 107.995(7)
_cell_angle_gamma 90.0
_cell_formula_units_Z 2
_cell_length_a 7.5999(7)
_cell_length_b 5.5911(4)
_cell_length_c 9.4814(7)
_cell_measurement_temperature 295(2)
_cell_volume 383.17(6)
_computing_data_collection ' MAR CCD'
_computing_data_reduction Fit2D
_computing_structure_refinement GSAS
_diffrn_ambient_temperature 295
_diffrn_measurement_device_type 'MAR Desktop Beamline'
_diffrn_radiation_monochromator 'Si 111'
_diffrn_radiation_type synchrotron
_diffrn_radiation_wavelength 0.9249
_exptl_absorpt_correction_T_max 1.00000
_exptl_absorpt_correction_T_min 1.00000
_exptl_absorpt_process_details
;   GSAS Absorption/surface roughness correction: function number 0
 No correction is applied.
;
_refine_ls_goodness_of_fit_all 2.69
_refine_ls_matrix_type full
_refine_ls_number_parameters 9
_refine_ls_number_restraints 0
_refine_ls_shift/su_max 0.06
_refine_ls_shift/su_mean 0.02
_reflns_number_total 153
_cod_data_source_file ry5001.cif
_cod_data_source_block tptcl2dms2_6.302GPa_publ
_cod_original_cell_volume 383.18(5)
_cod_original_sg_symbol_H-M 'P 21/n'
_cod_original_formula_sum 'C4 H12 Cl2 Pt1 S2'
_cod_database_code 2100498

loop_
_symmetry_equiv_pos_site_id
_symmetry_equiv_pos_as_xyz
1 +x,+y,+z
2 -x+1/2,+y+1/2,-z+1/2
-1 -x,-y,-z
-2 +x+1/2,-y+1/2,+z+1/2

loop_
_atom_site_type_symbol
_atom_site_label
_atom_site_fract_x
_atom_site_fract_y
_atom_site_fract_z
_atom_site_U_iso_or_equiv
_atom_site_thermal_displace_type
_atom_site_occupancy
Pt PT1 0.1 0.2 0.3 0.025 Uiso 1.0

loop_
_atom_type_symbol
_atom_type_scat_dispersion_real
_atom_type_scat_dispersion_imag
_atom_type_scat_source
Pt 0.000 0.000 International_Tables_Vol_C
